data_7008146
loop_
_publ_author_name
'Warden, Andrew C.'
'Spiccia, Leone'
'Hearn, Milton T. W.'
'Boas, John F.'
'Pilbrow, John R.'

_publ_section_title
;
 The synthesis, structure and properties of copper(II) complexes of
 asymmetrically functionalized derivatives of 1,4,7-triazacyclononane.
;
_journal_issue 10
_journal_name_full 'Dalton transactions (Cambridge, England : 2003)'
_journal_page_first 1804
_journal_page_last 1813
_journal_paper_doi 10.1039/b417739h
_journal_year 2005
_chemical_formula_sum 'C32 H56 Cl4 Cu2 N8 O21'
_chemical_formula_weight 1157.73
_chemical_name_common
;
bis-(copper(ii)-1-benzyl-4-propylamino-1,4,7-
triazacyclononane) tetraperchlorate pentahydrate
;
_chemical_name_systematic
;
?
;
_space_group_IT_number 14
_symmetry_space_group_name_Hall '-P 2ybc'
_symmetry_space_group_name_H-M 'P 1 21/c 1'
_atom_sites_solution_hydrogens geom
_atom_sites_solution_primary direct
_atom_sites_solution_secondary difmap
_audit_creation_date 2005-03-09T08:26:11-00:00
_audit_creation_method 'WinGX routine CIF_UPDATE'
_cell_angle_alpha 90
_cell_angle_beta 106.19(3)
_cell_angle_gamma 90
_cell_formula_units_Z 4
_cell_length_a 20.7191(5)
_cell_length_b 16.1383(4)
_cell_length_c 14.7336(3)
_cell_measurement_temperature 123(2)
_cell_volume 4731.1(7)
_computing_structure_refinement 'SHELXL-97 (Sheldrick, 1997)'
_computing_structure_solution 'SHELXS-97 (Sheldrick, 1990)'
_diffrn_ambient_temperature 123(2)
_diffrn_measured_fraction_theta_full 0.992
_diffrn_measured_fraction_theta_max 0.973
_diffrn_radiation_monochromator graphite
_diffrn_radiation_type MoK\a
_diffrn_radiation_wavelength 0.71073
_diffrn_reflns_av_R_equivalents 0.0831
_diffrn_reflns_av_unetI/netI 0.0881
_diffrn_reflns_limit_h_max 27
_diffrn_reflns_limit_h_min -22
_diffrn_reflns_limit_k_max 21
_diffrn_reflns_limit_k_min -19
_diffrn_reflns_limit_l_max 19
_diffrn_reflns_limit_l_min -16
_diffrn_reflns_number 42535
_diffrn_reflns_theta_full 27.5
_diffrn_reflns_theta_max 28.38
_diffrn_reflns_theta_min 2.35
_exptl_absorpt_coefficient_mu 1.21
_exptl_crystal_density_diffrn 1.625
_exptl_crystal_density_method 'not measured'
_exptl_crystal_F_000 2392
_exptl_crystal_size_max 0.23
_exptl_crystal_size_mid 0.15
_exptl_crystal_size_min 0.13
_refine_diff_density_max 1.217
_refine_diff_density_min -1.065
_refine_diff_density_rms 0.106
_refine_ls_extinction_method none
_refine_ls_goodness_of_fit_ref 1.063
_refine_ls_hydrogen_treatment mixed
_refine_ls_matrix_type full
_refine_ls_number_parameters 670
_refine_ls_number_reflns 11530
_refine_ls_number_restraints 0
_refine_ls_restrained_S_all 1.063
_refine_ls_R_factor_all 0.1182
_refine_ls_R_factor_gt 0.0737
_refine_ls_shift/su_max 0.001
_refine_ls_shift/su_mean 0
_refine_ls_structure_factor_coef Fsqd
_refine_ls_weighting_details 'calc w=1/[\s^2^(Fo^2^)+(0.0425P)^2^+20.2098P] where P=(Fo^2^+2Fc^2^)/3'
_refine_ls_weighting_scheme calc
_refine_ls_wR_factor_gt 0.1562
_refine_ls_wR_factor_ref 0.1706
_reflns_number_gt 7651
_reflns_number_total 11530
_reflns_threshold_expression >2sigma(I)
_cod_data_source_file b417739h.txt
_cod_data_source_block 3
_cod_original_cell_volume 4731.02(19)
_cod_database_code 7008146

loop_
_symmetry_equiv_pos_as_xyz
'x, y, z'
'-x, y+1/2, -z+1/2'
'-x, -y, -z'
'x, -y-1/2, z-1/2'

loop_
_atom_site_label
_atom_site_type_symbol
_atom_site_fract_x
_atom_site_fract_y
_atom_site_fract_z
_atom_site_U_iso_or_equiv
_atom_site_adp_type
_atom_site_occupancy
_atom_site_symmetry_multiplicity
_atom_site_calc_flag
_atom_site_refinement_flags
_atom_site_disorder_assembly
_atom_site_disorder_group
Cu1 Cu 0.13110(3) 0.55005(4) 0.29223(4) 0.02886(16) Uani 1 1 d . . .
O1 O -0.04205(19) 0.3974(3) 0.0815(3) 0.0549(12) Uani 1 1 d . A .
Cu2 Cu -0.28469(3) 0.55413(4) 0.17395(4) 0.02289(14) Uani 1 1 d . . .
O5 O 0.2166(2) 0.3426(3) 0.4599(3) 0.0570(12) Uani 1 1 d . . .
O6 O 0.1924(2) 0.2109(2) 0.5066(3) 0.0474(10) Uani 1 1 d . . .
O7 O 0.1064(2) 0.2908(4) 0.4051(3) 0.0683(15) Uani 1 1 d . . .
O8 O 0.1492(2) 0.3280(3) 0.5633(3) 0.0578(12) Uani 1 1 d . . .
O11 O -0.1540(2) 0.4846(3) 0.3902(3) 0.0514(11) Uani 1 1 d . B .
O12 O -0.1241(2) 0.4394(4) 0.2556(3) 0.0671(15) Uani 1 1 d . B .
O15 O -0.4619(2) 0.5760(3) -0.2476(4) 0.0705(15) Uani 1 1 d . C .
O16 O -0.3797(2) 0.4914(4) -0.2784(3) 0.086(2) Uani 1 1 d . C .
Cl21 Cl 0.02911(6) 0.39681(8) 0.12149(9) 0.0322(3) Uani 1 1 d . . .
Cl22 Cl 0.16514(6) 0.29181(9) 0.48232(9) 0.0347(3) Uani 1 1 d . . .
Cl23 Cl -0.14832(6) 0.41487(8) 0.33169(9) 0.0331(3) Uani 1 1 d . . .
Cl24 Cl -0.40550(6) 0.52672(10) -0.20918(9) 0.0397(3) Uani 1 1 d . . .
C1A C 0.2460(3) 0.6710(4) 0.3050(4) 0.0439(15) Uani 1 1 d . . .
H1A1 H 0.2949 0.6742 0.3364 0.053 Uiso 1 1 calc R A .
H1A2 H 0.2301 0.7277 0.285 0.053 Uiso 1 1 calc R . .
O2A O 0.0461(3) 0.3539(5) 0.2147(4) 0.0400(16) Uani 0.721(10) 1 d P A 1
C2A C 0.2352(4) 0.6186(5) 0.2205(5) 0.063(2) Uani 1 1 d . A .
H2A1 H 0.2635 0.5684 0.2366 0.075 Uiso 1 1 calc R . .
H2A2 H 0.2494 0.6492 0.1712 0.075 Uiso 1 1 calc R . .
O3A O 0.0632(3) 0.3613(5) 0.0630(4) 0.053(2) Uani 0.721(10) 1 d P A 1
C3A C 0.1217(4) 0.6618(5) 0.1321(5) 0.066(2) Uani 1 1 d . . .
H3A1 H 0.1467 0.7146 0.148 0.079 Uiso 1 1 calc R A .
H3A2 H 0.1113 0.6532 0.063 0.079 Uiso 1 1 calc R . .
O4A O 0.0475(3) 0.4833(4) 0.1420(4) 0.052(2) Uani 0.721(10) 1 d P A 1
C4A C 0.0596(3) 0.6657(5) 0.1600(5) 0.067(2) Uani 1 1 d . A .
H4A1 H 0.028 0.6234 0.124 0.081 Uiso 1 1 calc R . .
H4A2 H 0.0387 0.7207 0.1425 0.081 Uiso 1 1 calc R . .
C5A C 0.1060(3) 0.7227(4) 0.3225(6) 0.062(2) Uani 1 1 d . . .
H5A1 H 0.1183 0.7617 0.2782 0.074 Uiso 1 1 calc R A .
H5A2 H 0.0745 0.7522 0.351 0.074 Uiso 1 1 calc R . .
C6A C 0.1674(3) 0.7031(4) 0.3987(4) 0.0428(14) Uani 1 1 d . A .
H6A1 H 0.1931 0.755 0.4181 0.051 Uiso 1 1 calc R . .
H6A2 H 0.154 0.6823 0.454 0.051 Uiso 1 1 calc R . .
C7A C 0.2580(3) 0.6011(3) 0.4563(4) 0.0342(12) Uani 1 1 d . . .
H7A1 H 0.2776 0.5519 0.4337 0.041 Uiso 1 1 calc R A .
H7A2 H 0.231 0.5807 0.4976 0.041 Uiso 1 1 calc R . .
C8A C 0.3157(2) 0.6528(3) 0.5168(3) 0.0260(10) Uani 1 1 d . A .
O9A O -0.0939(7) 0.3623(7) 0.3883(7) 0.047(3) Uani 0.65(5) 1 d P B 1
C9A C 0.3801(2) 0.6444(3) 0.5050(3) 0.0261(10) Uani 1 1 d . . .
H9A H 0.3866 0.6102 0.4558 0.031 Uiso 1 1 calc R A .
O10A O -0.2073(8) 0.3697(9) 0.3018(10) 0.034(3) Uani 0.65(5) 1 d P B 1
C10A C 0.4342(2) 0.6853(3) 0.5638(3) 0.0292(11) Uani 1 1 d . A .
H10A H 0.4778 0.678 0.5559 0.035 Uiso 1 1 calc R . .
C11A C 0.4253(2) 0.7371(3) 0.6342(4) 0.0299(11) Uani 1 1 d . . .
H11A H 0.4625 0.7654 0.6745 0.036 Uiso 1 1 calc R A .
C12A C 0.3618(2) 0.7471(3) 0.6455(3) 0.0301(11) Uani 1 1 d . A .
H12A H 0.3554 0.7831 0.6933 0.036 Uiso 1 1 calc R . .
O13A O -0.3548(3) 0.5584(6) -0.1326(4) 0.053(3) Uani 0.684(13) 1 d P C 1
C13A C 0.3073(2) 0.7049(3) 0.5875(3) 0.0301(11) Uani 1 1 d . . .
H13A H 0.2639 0.7118 0.5963 0.036 Uiso 1 1 calc R A .
O14A O -0.4342(4) 0.4500(5) -0.1747(5) 0.066(3) Uani 0.684(13) 1 d P C 1
C14A C 0.0013(3) 0.6382(4) 0.2838(5) 0.0512(17) Uani 1 1 d . . .
H14A H -0.0263 0.6036 0.232 0.061 Uiso 1 1 calc R A .
H14B H -0.0212 0.6927 0.2807 0.061 Uiso 1 1 calc R . .
C15A C 0.0028(3) 0.5976(5) 0.3770(5) 0.0545(18) Uani 1 1 d . A .
H15A H 0.0351 0.6277 0.4288 0.065 Uiso 1 1 calc R . .
H15B H -0.0422 0.6025 0.3874 0.065 Uiso 1 1 calc R . .
C16A C 0.0225(3) 0.5075(4) 0.3811(4) 0.0430(14) Uani 1 1 d . . .
H16A H 0.0123 0.4812 0.4363 0.052 Uiso 1 1 calc R A .
H16B H -0.0046 0.4791 0.3235 0.052 Uiso 1 1 calc R . .
N17A N 0.21197(19) 0.6416(3) 0.3735(3) 0.0256(9) Uani 1 1 d . A .
N18A N 0.1628(3) 0.5932(3) 0.1821(3) 0.0446(12) Uani 1 1 d . A .
H18A H 0.1605 0.55 0.1395 0.054 Uiso 1 1 calc R . .
N19A N 0.0693(2) 0.6515(3) 0.2665(4) 0.0452(12) Uani 1 1 d . A .
N20A N 0.0951(2) 0.4966(3) 0.3887(3) 0.0353(10) Uani 1 1 d . A .
H20A H 0.1034 0.4407 0.3877 0.042 Uiso 1 1 calc R . .
H20B H 0.1192 0.5161 0.447 0.042 Uiso 1 1 calc R . .
C1B C -0.4250(2) 0.6243(3) 0.1136(4) 0.0345(12) Uani 1 1 d . . .
H1B1 H -0.4572 0.6491 0.0576 0.041 Uiso 1 1 calc R B .
H1B2 H -0.4405 0.6381 0.1696 0.041 Uiso 1 1 calc R . .
O2B O 0.0379(10) 0.3095(11) 0.0928(13) 0.064(6) Uani 0.279(10) 1 d P A 2
C2B C -0.4255(3) 0.5322(4) 0.1021(4) 0.0378(13) Uani 1 1 d . B .
H2B1 H -0.4209 0.5189 0.0386 0.045 Uiso 1 1 calc R . .
H2B2 H -0.4693 0.5104 0.1058 0.045 Uiso 1 1 calc R . .
O3B O 0.0640(9) 0.4448(11) 0.0584(12) 0.065(6) Uani 0.279(10) 1 d P A 2
C3B C -0.3795(3) 0.4965(4) 0.2717(4) 0.0385(13) Uani 1 1 d . . .
H3B1 H -0.4153 0.5373 0.2712 0.046 Uiso 1 1 calc R B .
H3B2 H -0.3936 0.4422 0.2908 0.046 Uiso 1 1 calc R . .
O4B O 0.0549(9) 0.4153(16) 0.2084(10) 0.061(6) Uani 0.279(10) 1 d P A 2
C4B C -0.3165(3) 0.5226(4) 0.3402(4) 0.0399(13) Uani 1 1 d . B .
H4B1 H -0.2845 0.4756 0.3537 0.048 Uiso 1 1 calc R . .
H4B2 H -0.3257 0.539 0.4002 0.048 Uiso 1 1 calc R . .
C5B C -0.3213(3) 0.6734(4) 0.3003(4) 0.0393(14) Uani 1 1 d . . .
H5B1 H -0.2937 0.7102 0.3499 0.047 Uiso 1 1 calc R B .
H5B2 H -0.3642 0.6629 0.3155 0.047 Uiso 1 1 calc R . .
C6B C -0.3360(3) 0.7170(3) 0.2067(4) 0.0367(12) Uani 1 1 d . B .
H6B1 H -0.3714 0.7589 0.2035 0.044 Uiso 1 1 calc R . .
H6B2 H -0.295 0.7466 0.2028 0.044 Uiso 1 1 calc R . .
C7B C -0.3497(3) 0.6981(3) 0.0370(4) 0.0305(11) Uani 1 1 d . . .
H7B1 H -0.3583 0.6543 -0.0119 0.037 Uiso 1 1 calc R B .
H7B2 H -0.3023 0.7155 0.0489 0.037 Uiso 1 1 calc R . .
C8B C -0.3938(2) 0.7712(3) -0.0027(3) 0.0255(10) Uani 1 1 d . B .
O9B O -0.132(4) 0.3448(18) 0.3875(13) 0.076(16) Uani 0.35(5) 1 d P B 2
C9B C -0.3804(3) 0.8498(3) 0.0372(4) 0.0321(11) Uani 1 1 d . . .
H9B H -0.3432 0.8573 0.0913 0.038 Uiso 1 1 calc R B .
O10B O -0.2240(12) 0.402(3) 0.274(3) 0.059(8) Uani 0.35(5) 1 d P B 2
C10B C -0.4200(3) 0.9169(4) -0.0003(4) 0.0368(13) Uani 1 1 d . B .
H10B H -0.4099 0.9699 0.0282 0.044 Uiso 1 1 calc R . .
C11B C -0.4746(3) 0.9075(3) -0.0793(4) 0.0351(12) Uani 1 1 d . . .
H11B H -0.5023 0.9536 -0.1045 0.042 Uiso 1 1 calc R B .
C12B C -0.4882(3) 0.8303(4) -0.1211(4) 0.0356(13) Uani 1 1 d . B .
H12B H -0.5246 0.8236 -0.1765 0.043 Uiso 1 1 calc R . .
O13B O -0.3533(7) 0.6031(9) -0.1892(15) 0.057(5) Uani 0.316(13) 1 d P C 2
C13B C -0.4486(2) 0.7623(3) -0.0822(3) 0.0280(11) Uani 1 1 d . . .
H13B H -0.4591 0.7092 -0.1103 0.034 Uiso 1 1 calc R B .
O14B O -0.4017(9) 0.5008(13) -0.1201(10) 0.074(7) Uani 0.316(13) 1 d P C 2
C14B C -0.3689(3) 0.3998(3) 0.1513(4) 0.0373(13) Uani 1 1 d . . .
H14C H -0.4137 0.3759 0.1463 0.045 Uiso 1 1 calc R B .
H14D H -0.3363 0.3717 0.2044 0.045 Uiso 1 1 calc R . .
C15B C -0.3501(4) 0.3799(4) 0.0593(4) 0.0522(17) Uani 1 1 d . B .
H15C H -0.3543 0.3194 0.0486 0.063 Uiso 1 1 calc R . .
H15D H -0.3833 0.4071 0.0061 0.063 Uiso 1 1 calc R . .
C16B C -0.2820(4) 0.4056(4) 0.0567(4) 0.0497(16) Uani 1 1 d . . .
H16C H -0.2482 0.3814 0.1115 0.06 Uiso 1 1 calc R B .
H16D H -0.2732 0.3839 -0.0016 0.06 Uiso 1 1 calc R . .
N17B N -0.35795(18) 0.6611(2) 0.1252(3) 0.0228(8) Uani 1 1 d . B .
N18B N -0.3704(2) 0.4899(3) 0.1751(3) 0.0294(9) Uani 1 1 d . B .
N19B N -0.28556(19) 0.5940(3) 0.3026(3) 0.0263(9) Uani 1 1 d . B .
H19B H -0.2414 0.6004 0.3395 0.032 Uiso 1 1 calc R . .
N20B N -0.2749(2) 0.4969(3) 0.0589(3) 0.0322(10) Uani 1 1 d . B .
H20C H -0.3064 0.5183 0.0073 0.039 Uiso 1 1 calc R . .
H20D H -0.2332 0.5097 0.0521 0.039 Uiso 1 1 calc R . .
O1W O 0.19725(17) 0.4535(2) 0.3057(3) 0.0346(8) Uani 1 1 d . A .
O2W O -0.19823(17) 0.6116(2) 0.1838(3) 0.0361(9) Uani 1 1 d . B .
O3W O 0.2219(2) 0.4217(3) 0.1411(3) 0.0490(11) Uani 1 1 d . . .
O4W O -0.1257(2) 0.5399(3) 0.0754(3) 0.0554(12) Uani 1 1 d . . .
O5W O -0.1618(2) 0.7567(3) 0.2663(4) 0.0607(13) Uani 1 1 d . . .

loop_
_atom_site_aniso_label
_atom_site_aniso_U_11
_atom_site_aniso_U_22
_atom_site_aniso_U_33
_atom_site_aniso_U_23
_atom_site_aniso_U_13
_atom_site_aniso_U_12
Cu1 0.0215(3) 0.0260(3) 0.0363(3) -0.0021(3) 0.0036(2) -0.0031(3)
O1 0.027(2) 0.077(3) 0.055(3) -0.015(2) 0.0011(18) -0.003(2)
Cu2 0.0224(3) 0.0220(3) 0.0228(3) -0.0008(2) 0.0038(2) 0.0012(2)
O5 0.039(2) 0.059(3) 0.075(3) 0.023(2) 0.018(2) -0.005(2)
O6 0.061(3) 0.030(2) 0.060(3) 0.0107(19) 0.032(2) 0.016(2)
O7 0.033(2) 0.115(5) 0.045(3) 0.016(3) -0.0104(19) -0.009(3)
O8 0.051(3) 0.056(3) 0.073(3) -0.029(2) 0.027(2) 0.002(2)
O11 0.051(3) 0.040(3) 0.055(3) -0.019(2) 0.002(2) 0.001(2)
O12 0.057(3) 0.101(4) 0.049(3) -0.001(3) 0.024(2) -0.025(3)
O15 0.050(3) 0.066(3) 0.082(4) 0.007(3) -0.005(2) 0.027(2)
O16 0.049(3) 0.156(6) 0.052(3) -0.041(3) 0.013(2) 0.011(3)
Cl21 0.0252(6) 0.0289(7) 0.0394(7) -0.0013(5) 0.0036(5) 0.0001(5)
Cl22 0.0290(6) 0.0367(7) 0.0359(7) 0.0074(5) 0.0051(5) 0.0023(5)
Cl23 0.0356(7) 0.0324(7) 0.0313(6) -0.0023(5) 0.0090(5) 0.0012(5)
Cl24 0.0299(7) 0.0596(10) 0.0267(6) -0.0007(6) 0.0030(5) 0.0096(6)
C1A 0.029(3) 0.069(4) 0.032(3) 0.001(3) 0.006(2) -0.011(3)
O2A 0.047(3) 0.044(4) 0.031(3) 0.010(3) 0.015(2) -0.001(3)
C2A 0.073(5) 0.077(5) 0.045(4) -0.013(3) 0.027(3) -0.047(4)
O3A 0.055(4) 0.069(6) 0.040(3) 0.003(3) 0.022(3) 0.015(4)
C3A 0.072(5) 0.077(6) 0.040(4) -0.002(4) 0.001(3) 0.014(4)
O4A 0.050(4) 0.030(3) 0.060(4) -0.002(3) -0.013(3) -0.005(3)
C4A 0.035(3) 0.089(6) 0.062(4) 0.043(4) -0.013(3) -0.014(4)
C5A 0.037(3) 0.046(4) 0.095(5) -0.015(4) 0.005(3) 0.005(3)
C6A 0.030(3) 0.046(4) 0.044(3) -0.017(3) -0.003(2) 0.010(3)
C7A 0.030(3) 0.026(3) 0.037(3) 0.005(2) -0.006(2) -0.008(2)
C8A 0.024(2) 0.022(3) 0.027(2) 0.0072(19) -0.0012(18) -0.0024(19)
O9A 0.030(6) 0.050(5) 0.050(4) 0.005(3) -0.010(3) 0.007(4)
C9A 0.029(3) 0.022(3) 0.026(2) 0.0015(19) 0.0060(19) 0.004(2)
O10A 0.023(5) 0.042(6) 0.041(5) -0.008(4) 0.015(4) -0.001(4)
C10A 0.022(2) 0.036(3) 0.029(3) 0.004(2) 0.0054(19) -0.001(2)
C11A 0.022(2) 0.033(3) 0.033(3) -0.002(2) 0.004(2) -0.007(2)
C12A 0.028(3) 0.033(3) 0.030(3) -0.002(2) 0.009(2) -0.001(2)
O13A 0.034(3) 0.088(7) 0.031(3) -0.017(4) -0.001(3) -0.009(4)
C13A 0.022(2) 0.039(3) 0.028(3) 0.003(2) 0.0068(19) -0.002(2)
O14A 0.070(5) 0.058(5) 0.062(5) 0.011(4) 0.007(4) -0.015(4)
C14A 0.019(3) 0.055(4) 0.070(4) -0.017(3) -0.003(3) 0.006(3)
C15A 0.033(3) 0.075(5) 0.053(4) -0.027(4) 0.009(3) 0.013(3)
C16A 0.027(3) 0.058(4) 0.047(3) -0.010(3) 0.016(2) -0.005(3)
N17A 0.022(2) 0.026(2) 0.025(2) 0.0026(17) 0.0009(16) -0.0008(17)
N18A 0.060(3) 0.043(3) 0.023(2) -0.004(2) -0.002(2) -0.007(3)
N19A 0.021(2) 0.040(3) 0.067(3) -0.005(2) -0.001(2) -0.002(2)
N20A 0.027(2) 0.034(3) 0.049(3) -0.004(2) 0.017(2) -0.0020(19)
C1B 0.018(2) 0.038(3) 0.045(3) 0.014(2) 0.003(2) 0.003(2)
O2B 0.086(14) 0.029(10) 0.065(12) -0.010(8) 0.002(10) 0.028(9)
C2B 0.026(3) 0.039(3) 0.042(3) 0.007(2) -0.001(2) -0.001(2)
O3B 0.088(13) 0.059(13) 0.068(12) -0.022(9) 0.054(10) -0.040(10)
C3B 0.041(3) 0.037(3) 0.044(3) 0.003(2) 0.022(3) -0.006(3)
O4B 0.068(12) 0.100(19) 0.012(7) -0.013(9) 0.003(7) -0.023(11)
C4B 0.037(3) 0.057(4) 0.025(3) 0.007(3) 0.007(2) -0.004(3)
C5B 0.041(3) 0.042(3) 0.031(3) -0.011(2) 0.003(2) 0.017(3)
C6B 0.048(3) 0.025(3) 0.034(3) -0.001(2) 0.006(2) 0.006(2)
C7B 0.028(3) 0.029(3) 0.035(3) 0.008(2) 0.011(2) 0.006(2)
C8B 0.022(2) 0.026(3) 0.032(3) 0.006(2) 0.0125(19) 0.004(2)
O9B 0.13(4) 0.045(12) 0.042(9) 0.003(7) 0.014(13) 0.041(17)
C9B 0.028(3) 0.034(3) 0.035(3) 0.001(2) 0.011(2) -0.006(2)
O10B 0.022(9) 0.07(2) 0.074(14) -0.028(14) -0.001(9) -0.001(10)
C10B 0.040(3) 0.028(3) 0.048(3) 0.004(2) 0.022(3) -0.001(2)
C11B 0.045(3) 0.032(3) 0.035(3) 0.015(2) 0.021(2) 0.014(3)
C12B 0.026(3) 0.056(4) 0.027(3) 0.010(2) 0.011(2) 0.011(2)
O13B 0.048(9) 0.026(8) 0.100(15) 0.001(8) 0.028(8) -0.014(6)
C13B 0.029(3) 0.032(3) 0.025(2) 0.002(2) 0.012(2) 0.003(2)
O14B 0.076(12) 0.105(16) 0.034(9) 0.025(9) 0.008(8) -0.018(11)
C14B 0.046(3) 0.026(3) 0.032(3) 0.004(2) -0.002(2) -0.008(2)
C15B 0.086(5) 0.028(3) 0.035(3) -0.006(2) 0.004(3) -0.011(3)
C16B 0.085(5) 0.030(3) 0.036(3) -0.009(3) 0.022(3) 0.001(3)
N17B 0.0209(19) 0.025(2) 0.0215(19) 0.0016(16) 0.0039(15) -0.0024(16)
N18B 0.025(2) 0.029(2) 0.031(2) 0.0052(18) 0.0014(17) 0.0017(18)
N19B 0.021(2) 0.033(2) 0.023(2) 0.0018(17) 0.0022(15) -0.0009(17)
N20B 0.043(3) 0.026(2) 0.029(2) -0.0022(18) 0.0107(19) 0.001(2)
O1W 0.0295(19) 0.031(2) 0.047(2) -0.0047(17) 0.0160(16) -0.0024(16)
O2W 0.0278(19) 0.041(2) 0.043(2) -0.0071(17) 0.0150(16) -0.0043(16)
O3W 0.043(2) 0.061(3) 0.047(2) -0.011(2) 0.0180(19) -0.012(2)
O4W 0.043(2) 0.078(4) 0.047(2) 0.002(2) 0.0153(19) 0.022(2)
O5W 0.040(2) 0.046(3) 0.084(3) -0.020(2) -0.002(2) -0.006(2)

loop_
_atom_type_symbol
_atom_type_description
_atom_type_scat_dispersion_real
_atom_type_scat_dispersion_imag
_atom_type_scat_source
C C 0.0033 0.0016 'International Tables Vol C Tables 4.2.6.8 and 6.1.1.4'
H H 0 0 'International Tables Vol C Tables 4.2.6.8 and 6.1.1.4'
N N 0.0061 0.0033 'International Tables Vol C Tables 4.2.6.8 and 6.1.1.4'
O O 0.0106 0.006 'International Tables Vol C Tables 4.2.6.8 and 6.1.1.4'
Cl Cl 0.1484 0.1585 'International Tables Vol C Tables 4.2.6.8 and 6.1.1.4'
Cu Cu 0.3201 1.2651 'International Tables Vol C Tables 4.2.6.8 and 6.1.1.4'

loop_
_geom_angle_atom_site_label_1
_geom_angle_atom_site_label_2
_geom_angle_atom_site_label_3
_geom_angle
_geom_angle_site_symmetry_1
_geom_angle_site_symmetry_3
_geom_angle_publ_flag
N20A Cu1 N18A 172.8(2) . . ?
N20A Cu1 N19A 98.0(2) . . ?
N18A Cu1 N19A 84.5(2) . . ?
N20A Cu1 O1W 88.58(17) . . ?
N18A Cu1 O1W 88.95(18) . . ?
N19A Cu1 O1W 173.40(18) . . ?
N20A Cu1 N17A 105.75(17) . . ?
N18A Cu1 N17A 81.13(17) . . ?
N19A Cu1 N17A 84.83(16) . . ?
O1W Cu1 N17A 93.90(14) . . ?
N20A Cu1 O4A 97.7(2) . . ?
N18A Cu1 O4A 75.7(2) . . ?
N19A Cu1 O4A 86.62(19) . . ?
O1W Cu1 O4A 92.01(17) . . ?
N17A Cu1 O4A 155.92(17) . . ?
O2W Cu2 N20B 88.56(17) . . ?
O2W Cu2 N19B 91.52(15) . . ?
N20B Cu2 N19B 169.55(17) . . ?
O2W Cu2 N18B 174.97(16) . . ?
N20B Cu2 N18B 93.83(18) . . ?
N19B Cu2 N18B 85.33(17) . . ?
O2W Cu2 N17B 100.18(15) . . ?
N20B Cu2 N17B 107.48(16) . . ?
N19B Cu2 N17B 82.79(15) . . ?
N18B Cu2 N17B 83.34(15) . . ?
O2W Cu2 O10B 95.9(4) . . ?
N20B Cu2 O10B 84.9(5) . . ?
N19B Cu2 O10B 84.7(5) . . ?
N18B Cu2 O10B 79.9(4) . . ?
N17B Cu2 O10B 159.9(5) . . ?
O4B Cl21 O3A 125.3(9) . . ?
O4B Cl21 O1 120.4(9) . . ?
O3A Cl21 O1 113.3(3) . . ?
O4B Cl21 O4A 63.7(12) . . ?
O3A Cl21 O4A 112.1(5) . . ?
O1 Cl21 O4A 105.1(3) . . ?
O4B Cl21 O2A 42.2(10) . . ?
O3A Cl21 O2A 110.6(4) . . ?
O1 Cl21 O2A 109.6(3) . . ?
O4A Cl21 O2A 105.8(4) . . ?
O4B Cl21 O2B 116.9(13) . . ?
O3A Cl21 O2B 46.3(9) . . ?
O1 Cl21 O2B 94.8(8) . . ?
O4A Cl21 O2B 156.2(10) . . ?
O2A Cl21 O2B 78.9(8) . . ?
O4B Cl21 O3B 110.7(12) . . ?
O3A Cl21 O3B 54.8(7) . . ?
O1 Cl21 O3B 110.7(8) . . ?
O4A Cl21 O3B 60.2(7) . . ?
O2A Cl21 O3B 139.6(8) . . ?
O2B Cl21 O3B 100.9(12) . . ?
O7 Cl22 O6 112.5(3) . . ?
O7 Cl22 O8 108.9(3) . . ?
O6 Cl22 O8 109.1(3) . . ?
O7 Cl22 O5 110.1(3) . . ?
O6 Cl22 O5 108.0(3) . . ?
O8 Cl22 O5 108.1(3) . . ?
O9B Cl23 O10A 79(2) . . ?
O9B Cl23 O12 128.7(19) . . ?
O10A Cl23 O12 112.0(5) . . ?
O9B Cl23 O11 109.2(7) . . ?
O10A Cl23 O11 112.9(5) . . ?
O12 Cl23 O11 111.3(3) . . ?
O9B Cl23 O9A 34(2) . . ?
O10A Cl23 O9A 110.2(5) . . ?
O12 Cl23 O9A 103.1(7) . . ?
O11 Cl23 O9A 106.8(4) . . ?
O9B Cl23 O10B 104.2(15) . . ?
O10A Cl23 O10B 25.8(14) . . ?
O12 Cl23 O10B 97.7(15) . . ?
O11 Cl23 O10B 101.0(12) . . ?
O9A Cl23 O10B 135.8(16) . . ?
O14B Cl24 O15 112.5(8) . . ?
O14B Cl24 O16 130.4(9) . . ?
O15 Cl24 O16 112.5(3) . . ?
O14B Cl24 O13A 60.5(8) . . ?
O15 Cl24 O13A 118.1(4) . . ?
O16 Cl24 O13A 112.5(3) . . ?
O14B Cl24 O14A 49.4(8) . . ?
O15 Cl24 O14A 103.8(4) . . ?
O16 Cl24 O14A 100.1(5) . . ?
O13A Cl24 O14A 107.5(4) . . ?
O14B Cl24 O13B 101.8(10) . . ?
O15 Cl24 O13B 94.7(6) . . ?
O16 Cl24 O13B 94.1(7) . . ?
O13A Cl24 O13B 42.5(6) . . ?
O14A Cl24 O13B 150.0(8) . . ?
N17A C1A C2A 114.2(5) . . ?
C1A C2A N18A 112.1(6) . . ?
C4A C3A N18A 109.0(6) . . ?
Cl21 O4A Cu1 129.8(3) . . ?
C3A C4A N19A 113.9(5) . . ?
C6A C5A N19A 116.9(6) . . ?
N17A C6A C5A 114.9(5) . . ?
N17A C7A C8A 117.4(4) . . ?
C13A C8A C9A 118.4(4) . . ?
C13A C8A C7A 122.0(5) . . ?
C9A C8A C7A 119.5(5) . . ?
C10A C9A C8A 120.8(5) . . ?
C9A C10A C11A 120.3(4) . . ?
C12A C11A C10A 119.5(5) . . ?
C11A C12A C13A 120.4(5) . . ?
C8A C13A C12A 120.6(5) . . ?
N19A C14A C15A 115.4(5) . . ?
C16A C15A C14A 113.0(5) . . ?
N20A C16A C15A 111.9(5) . . ?
C1A N17A C6A 114.4(5) . . ?
C1A N17A C7A 112.9(4) . . ?
C6A N17A C7A 113.4(4) . . ?
C1A N17A Cu1 105.6(3) . . ?
C6A N17A Cu1 98.5(3) . . ?
C7A N17A Cu1 110.7(3) . . ?
C3A N18A C2A 111.2(6) . . ?
C3A N18A Cu1 112.9(4) . . ?
C2A N18A Cu1 107.6(3) . . ?
C5A N19A C14A 111.7(5) . . ?
C5A N19A C4A 110.4(6) . . ?
C14A N19A C4A 109.2(4) . . ?
C5A N19A Cu1 108.5(3) . . ?
C14A N19A Cu1 114.8(4) . . ?
C4A N19A Cu1 101.8(4) . . ?
C16A N20A Cu1 118.1(4) . . ?
N17B C1B C2B 112.9(4) . . ?
C1B C2B N18B 113.1(4) . . ?
C4B C3B N18B 110.5(4) . . ?
C3B C4B N19B 110.8(4) . . ?
N19B C5B C6B 113.6(4) . . ?
N17B C6B C5B 113.6(4) . . ?
N17B C7B C8B 116.8(4) . . ?
C13B C8B C9B 118.0(5) . . ?
C13B C8B C7B 120.6(5) . . ?
C9B C8B C7B 121.4(5) . . ?
C10B C9B C8B 121.3(5) . . ?
Cl23 O10B Cu2 112(2) . . ?
C9B C10B C11B 120.4(5) . . ?
C12B C11B C10B 119.3(5) . . ?
C11B C12B C13B 120.2(5) . . ?
C8B C13B C12B 120.8(5) . . ?
N18B C14B C15B 115.7(4) . . ?
C16B C15B C14B 116.1(5) . . ?
N20B C16B C15B 111.6(5) . . ?
C6B N17B C1B 114.1(4) . . ?
C6B N17B C7B 112.6(4) . . ?
C1B N17B C7B 113.3(4) . . ?
C6B N17B Cu2 100.4(3) . . ?
C1B N17B Cu2 104.7(3) . . ?
C7B N17B Cu2 110.6(3) . . ?
C3B N18B C2B 112.3(4) . . ?
C3B N18B C14B 108.0(4) . . ?
C2B N18B C14B 109.7(4) . . ?
C3B N18B Cu2 108.1(3) . . ?
C2B N18B Cu2 104.5(3) . . ?
C14B N18B Cu2 114.3(3) . . ?
C5B N19B C4B 114.4(4) . . ?
C5B N19B Cu2 113.2(3) . . ?
C4B N19B Cu2 102.8(3) . . ?
C16B N20B Cu2 116.6(3) . . ?

loop_
_geom_bond_atom_site_label_1
_geom_bond_atom_site_label_2
_geom_bond_distance
_geom_bond_site_symmetry_2
_geom_bond_publ_flag
Cu1 N20A 1.979(4) . ?
Cu1 N18A 2.036(5) . ?
Cu1 N19A 2.048(5) . ?
Cu1 O1W 2.048(4) . ?
Cu1 N17A 2.304(4) . ?
Cu1 O4A 2.630(5) . ?
O1 Cl21 1.427(4) . ?
Cu2 O2W 1.987(3) . ?
Cu2 N20B 1.990(4) . ?
Cu2 N19B 2.006(4) . ?
Cu2 N18B 2.060(4) . ?
Cu2 N17B 2.279(4) . ?
Cu2 O10B 2.96(6) . ?
O5 Cl22 1.453(4) . ?
O6 Cl22 1.427(4) . ?
O7 Cl22 1.416(4) . ?
O8 Cl22 1.447(4) . ?
O11 Cl23 1.442(4) . ?
O12 Cl23 1.407(4) . ?
O15 Cl24 1.397(5) . ?
O16 Cl24 1.398(5) . ?
Cl21 O4B 1.278(13) . ?
Cl21 O3A 1.382(6) . ?
Cl21 O4A 1.456(6) . ?
Cl21 O2A 1.490(6) . ?
Cl21 O2B 1.497(15) . ?
Cl21 O3B 1.537(15) . ?
Cl23 O9B 1.384(19) . ?
Cl23 O10A 1.385(11) . ?
Cl23 O9A 1.470(9) . ?
Cl23 O10B 1.57(2) . ?
Cl24 O14B 1.358(13) . ?
Cl24 O13A 1.405(6) . ?
Cl24 O14A 1.520(7) . ?
Cl24 O13B 1.612(13) . ?
C1A N17A 1.463(7) . ?
C1A C2A 1.469(9) . ?
C2A N18A 1.505(8) . ?
C3A C4A 1.459(10) . ?
C3A N18A 1.464(9) . ?
C4A N19A 1.543(8) . ?
C5A C6A 1.479(8) . ?
C5A N19A 1.493(8) . ?
C6A N17A 1.471(7) . ?
C7A N17A 1.476(6) . ?
C7A C8A 1.525(7) . ?
C8A C13A 1.386(7) . ?
C8A C9A 1.399(7) . ?
C9A C10A 1.379(7) . ?
C10A C11A 1.383(7) . ?
C11A C12A 1.380(7) . ?
C12A C13A 1.390(7) . ?
C14A N19A 1.514(7) . ?
C14A C15A 1.514(10) . ?
C15A C16A 1.508(9) . ?
C16A N20A 1.487(6) . ?
C1B N17B 1.478(6) . ?
C1B C2B 1.495(8) . ?
C2B N18B 1.498(6) . ?
C3B C4B 1.472(8) . ?
C3B N18B 1.491(7) . ?
C4B N19B 1.497(7) . ?
C5B N19B 1.475(7) . ?
C5B C6B 1.502(7) . ?
C6B N17B 1.470(6) . ?
C7B N17B 1.481(6) . ?
C7B C8B 1.508(7) . ?
C8B C13B 1.392(7) . ?
C8B C9B 1.393(7) . ?
C9B C10B 1.378(8) . ?
C10B C11B 1.386(8) . ?
C11B C12B 1.384(8) . ?
C12B C13B 1.393(7) . ?
C14B N18B 1.498(7) . ?
C14B C15B 1.545(8) . ?
C15B C16B 1.481(9) . ?
C16B N20B 1.480(7) . ?

loop_
_geom_hbond_atom_site_label_D
_geom_hbond_atom_site_label_H
_geom_hbond_atom_site_label_A
_geom_hbond_distance_DH
_geom_hbond_distance_HA
_geom_hbond_distance_DA
_geom_hbond_angle_DHA
_geom_hbond_site_symmetry_A
N18A H18A O3W 0.93 2.43 3.152(7) 134.9 .
N20A H20B O11 0.92 2.3 3.158(6) 154.2 3_566
N19B H19B O8 0.93 2.35 3.219(6) 155.7 3_566
N19B H19B O11 0.93 2.56 3.202(6) 126.1 .
N20B H20C O13A 0.92 2.13 3.014(8) 161.7 .
N20B H20C O14B 0.92 2.33 3.163(17) 150.1 .
N20B H20D O4W 0.92 2.21 3.111(6) 165.4 .
C3A H3A1 O9B 0.99 2.17 2.98(3) 138.6 2
